data_2242898
loop_
_publ_author_name
'Gautier, Yohan'
'Maris, Thierry'
'Skene, W. G.'

_publ_section_title
;
 Crystal structure of diethyl
 2-amino-5-{4-[bis(4-methylphenyl)amino]benzamido}thiophene-3,4-dicarboxylate
;
_journal_coeditor_code RZ5251
_journal_issue 5
_journal_name_full 'Acta Crystallographica Section E'
_journal_page_first 589
_journal_page_last 592
_journal_paper_doi 10.1107/S2056989019003864
_journal_volume 75
_journal_year 2019
_chemical_formula_iupac 'C31 H31 N3 O5 S'
_chemical_formula_moiety 'C31 H31 N3 O5 S'
_chemical_formula_sum 'C31 H31 N3 O5 S'
_chemical_formula_weight 557.65
_chemical_name_systematic
;
Diethyl
2-amino-5-{4-[bis(4-methylphenyl)amino]benzamido}thiophene-3,4-dicarboxylate
;
_space_group_crystal_system triclinic
_space_group_IT_number 2
_space_group_name_Hall '-P 1'
_space_group_name_H-M_alt 'P -1'
_symmetry_space_group_name_Hall '-P 1'
_symmetry_space_group_name_H-M 'P -1'
_atom_sites_solution_hydrogens mixed
_atom_sites_solution_primary dual
_audit_creation_method
;
Olex2 1.2
(compiled 2018.04.26 svn.r3504 for OlexSys, GUI svn.r5492)
;
_cell_angle_alpha 106.5330(10)
_cell_angle_beta 97.9800(10)
_cell_angle_gamma 102.8430(10)
_cell_formula_units_Z 2
_cell_length_a 7.1314(2)
_cell_length_b 13.4650(3)
_cell_length_c 15.4586(4)
_cell_measurement_reflns_used 9687
_cell_measurement_temperature 100
_cell_measurement_theta_max 60.633
_cell_measurement_theta_min 2.658
_cell_volume 1354.61(6)
_computing_cell_refinement
;
SAINT (Bruker, 2013)
;
_computing_data_collection
;
APEX2 (Bruker, 2013)
;
_computing_data_reduction
;
SAINT (Bruker, 2013)
;
_computing_molecular_graphics
;
<i>OLEX2</i> (Dolomanov <i>et al.</i>, 2009), Mercury (Macrae <i>et
al.</i>, 2008), and Platon for Windows Taskbar v1.19 (Spek,
2009).
;
_computing_publication_material
;
<i>OLEX2</i> (Dolomanov <i>et al.</i>, 2009) and <i>publCIF</i>
(Westrip, 2010)
;
_computing_structure_refinement
;
SHELXL2018 (Sheldrick, 2015b)
;
_computing_structure_solution
;
SHELXT (Sheldrick, 2015a)
;
_diffrn_ambient_temperature 100
_diffrn_detector 'CMOS Area detector'
_diffrn_detector_area_resol_mean 10.24
_diffrn_measured_fraction_theta_full 0.997
_diffrn_measured_fraction_theta_max 0.997
_diffrn_measurement_device 'k-geometry diffractometer'
_diffrn_measurement_device_type 'Bruker Venture Metaljet'
_diffrn_measurement_method '\w and \f scans'
_diffrn_radiation_monochromator 'Helios MX Mirror Optics'
_diffrn_radiation_probe x-ray
_diffrn_radiation_type GaK\a
_diffrn_radiation_wavelength 1.34139
_diffrn_reflns_av_R_equivalents 0.0242
_diffrn_reflns_av_unetI/netI 0.0142
_diffrn_reflns_limit_h_max 9
_diffrn_reflns_limit_h_min -9
_diffrn_reflns_limit_k_max 17
_diffrn_reflns_limit_k_min -17
_diffrn_reflns_limit_l_max 20
_diffrn_reflns_limit_l_min -20
_diffrn_reflns_number 43601
_diffrn_reflns_theta_full 53.594
_diffrn_reflns_theta_max 60.647
_diffrn_reflns_theta_min 2.657
_diffrn_source 'Metal Jet'
_exptl_absorpt_coefficient_mu 0.935
_exptl_absorpt_correction_T_max 0.7519
_exptl_absorpt_correction_T_min 0.6794
_exptl_absorpt_correction_type multi-scan
_exptl_absorpt_process_details
;
(SADABS; Krause <i>et al.</i>,  2015)
;
_exptl_crystal_colour Yellow
_exptl_crystal_density_diffrn 1.367
_exptl_crystal_description block
_exptl_crystal_F_000 588
_exptl_crystal_size_max 0.16
_exptl_crystal_size_mid 0.11
_exptl_crystal_size_min 0.04
_refine_diff_density_max 0.393
_refine_diff_density_min -0.185
_refine_ls_extinction_method none
_refine_ls_goodness_of_fit_ref 1.047
_refine_ls_hydrogen_treatment mixed
_refine_ls_matrix_type full
_refine_ls_number_parameters 377
_refine_ls_number_reflns 6212
_refine_ls_number_restraints 0
_refine_ls_restrained_S_all 1.047
_refine_ls_R_factor_all 0.0370
_refine_ls_R_factor_gt 0.0358
_refine_ls_shift/su_max 0.001
_refine_ls_shift/su_mean 0.000
_refine_ls_structure_factor_coef Fsqd
_refine_ls_weighting_details 'w=1/[\s^2^(Fo^2^)+(0.0563P)^2^+0.4554P] where P=(Fo^2^+2Fc^2^)/3'
_refine_ls_weighting_scheme calc
_refine_ls_wR_factor_gt 0.0954
_refine_ls_wR_factor_ref 0.0967
_reflns_number_gt 5916
_reflns_number_total 6212
_reflns_threshold_expression 'I > 2\s(I)'
_cod_data_source_file rz5251sup1.cif
_cod_data_source_block I
_cod_database_code 2242898
_shelx_space_group_comment
;
The symmetry employed for this shelxl refinement is uniquely defined
by the following loop, which should always be used as a source of
symmetry information in preference to the above space-group names.
They are only intended as comments.
;

loop_
_space_group_symop_operation_xyz
'x, y, z'
'-x, -y, -z'

loop_
_atom_site_type_symbol
_atom_site_label
_atom_site_fract_x
_atom_site_fract_y
_atom_site_fract_z
_atom_site_U_iso_or_equiv
_atom_site_adp_type
_atom_site_calc_flag
_atom_site_occupancy
S S1 -0.27244(4) 0.06598(2) 0.58032(2) 0.02122(8) Uani d 1
O O1 -0.20024(12) 0.13560(7) 0.43721(6) 0.02656(18) Uani d 1
O O2 0.39650(11) 0.18395(7) 0.66336(6) 0.02647(18) Uani d 1
O O3 0.35284(11) 0.18307(6) 0.80411(5) 0.02208(16) Uani d 1
O O4 -0.14268(12) -0.01088(7) 0.84823(6) 0.02709(18) Uani d 1
O O5 0.15438(11) -0.00953(7) 0.81408(5) 0.02333(17) Uani d 1
N N1 0.44925(14) 0.35825(8) 0.25046(6) 0.0242(2) Uani d 1
N N2 0.07397(14) 0.15202(8) 0.53922(6) 0.02104(19) Uani d 1
H H2 0.199(3) 0.1717(13) 0.5566(11) 0.036(4) Uiso d 1
N N3 -0.42204(14) -0.00968(8) 0.70555(7) 0.0234(2) Uani d 1
H H3A -0.532(2) -0.0409(13) 0.6625(11) 0.032(4) Uiso d 1
H H3B -0.405(2) -0.0292(13) 0.7503(12) 0.031(4) Uiso d 1
C C1 0.33806(16) 0.30899(9) 0.30286(7) 0.0214(2) Uani d 1
C C2 0.13314(16) 0.29229(9) 0.28679(7) 0.0226(2) Uani d 1
H H2A 0.069747 0.314057 0.239990 0.027 Uiso calc 1
C C3 0.02269(16) 0.24461(9) 0.33822(7) 0.0224(2) Uani d 1
H H3 -0.115902 0.233884 0.326097 0.027 Uiso calc 1
C C4 0.11076(16) 0.21182(9) 0.40778(7) 0.0203(2) Uani d 1
C C5 0.31471(16) 0.22772(9) 0.42355(7) 0.0218(2) Uani d 1
H H5 0.377465 0.205919 0.470486 0.026 Uiso calc 1
C C6 0.42706(16) 0.27486(9) 0.37173(8) 0.0229(2) Uani d 1
H H6 0.565238 0.284067 0.383002 0.028 Uiso calc 1
C C7 -0.01919(16) 0.16301(9) 0.46062(7) 0.0209(2) Uani d 1
C C8 -0.01785(15) 0.10919(9) 0.59882(7) 0.0200(2) Uani d 1
C C9 0.07750(15) 0.10201(9) 0.67966(7) 0.0196(2) Uani d 1
C C10 -0.06016(15) 0.05446(9) 0.72744(7) 0.0200(2) Uani d 1
C C11 -0.25434(16) 0.03304(9) 0.68189(7) 0.0206(2) Uani d 1
C C12 0.28951(16) 0.15762(9) 0.71298(7) 0.0204(2) Uani d 1
C C13 0.56112(15) 0.23930(9) 0.83922(8) 0.0232(2) Uani d 1
H H13A 0.587955 0.312667 0.834394 0.028 Uiso calc 1
H H13B 0.641392 0.199732 0.802979 0.028 Uiso calc 1
C C14 0.61165(18) 0.24542(12) 0.93859(9) 0.0330(3) Uani d 1
H H14A 0.585366 0.172379 0.942452 0.049 Uiso calc 1
H H14B 0.531150 0.284569 0.973706 0.049 Uiso calc 1
H H14C 0.751398 0.283289 0.964429 0.049 Uiso calc 1
C C15 -0.02184(16) 0.01050(9) 0.80248(7) 0.0214(2) Uani d 1
C C16 0.19659(17) -0.05354(10) 0.88794(8) 0.0274(2) Uani d 1
H H16A 0.086332 -0.116277 0.881920 0.033 Uiso calc 1
H H16B 0.214461 0.001603 0.948819 0.033 Uiso calc 1
C C17 0.38311(18) -0.08751(11) 0.87989(9) 0.0300(3) Uani d 1
H H17A 0.365227 -0.140105 0.818579 0.045 Uiso calc 1
H H17B 0.412994 -0.120184 0.927395 0.045 Uiso calc 1
H H17C 0.492230 -0.024286 0.888468 0.045 Uiso calc 1
C C18 0.35607(16) 0.35600(9) 0.16150(7) 0.0220(2) Uani d 1
C C19 0.24563(16) 0.25904(9) 0.09516(8) 0.0226(2) Uani d 1
H H19 0.231993 0.193559 0.108656 0.027 Uiso calc 1
C C20 0.15469(16) 0.25789(9) 0.00862(8) 0.0236(2) Uani d 1
H H20 0.074974 0.191712 -0.035401 0.028 Uiso calc 1
C C21 0.17916(16) 0.35251(10) -0.01418(8) 0.0240(2) Uani d 1
C C22 0.29234(17) 0.44882(10) 0.05301(8) 0.0256(2) Uani d 1
H H22 0.310723 0.514013 0.038810 0.031 Uiso calc 1
C C23 0.37864(17) 0.45147(9) 0.14014(8) 0.0248(2) Uani d 1
H H23 0.452993 0.518152 0.185205 0.030 Uiso calc 1
C C24 0.09038(18) 0.35211(11) -0.10897(8) 0.0297(3) Uani d 1
H H24A 0.195498 0.380647 -0.137308 0.045 Uiso calc 1
H H24B -0.000735 0.397250 -0.103306 0.045 Uiso calc 1
H H24C 0.018819 0.278181 -0.147755 0.045 Uiso calc 1
C C25 0.64705(16) 0.42384(9) 0.28755(8) 0.0226(2) Uani d 1
C C26 0.71207(18) 0.48747(9) 0.38035(8) 0.0261(2) Uani d 1
H H26 0.624280 0.486611 0.421240 0.031 Uiso calc 1
C C27 0.90540(19) 0.55223(10) 0.41312(9) 0.0288(2) Uani d 1
H H27 0.949225 0.593205 0.476904 0.035 Uiso calc 1
C C28 1.03591(17) 0.55826(9) 0.35443(9) 0.0278(2) Uani d 1
C C29 0.96756(17) 0.49614(10) 0.26161(9) 0.0270(2) Uani d 1
H H29 1.053046 0.500286 0.220010 0.032 Uiso calc 1
C C30 0.77774(17) 0.42840(9) 0.22849(8) 0.0247(2) Uani d 1
H H30 0.736321 0.384840 0.165285 0.030 Uiso calc 1
C C31 1.24615(19) 0.62789(12) 0.39042(11) 0.0387(3) Uani d 1
H H31A 1.332337 0.583463 0.401862 0.058 Uiso calc 1
H H31B 1.255322 0.684753 0.448195 0.058 Uiso calc 1
H H31C 1.287141 0.660616 0.344560 0.058 Uiso calc 1

loop_
_atom_site_aniso_label
_atom_site_aniso_U_11
_atom_site_aniso_U_22
_atom_site_aniso_U_33
_atom_site_aniso_U_12
_atom_site_aniso_U_13
_atom_site_aniso_U_23
S1 0.01620(13) 0.02771(14) 0.02086(13) 0.00373(10) 0.00225(9) 0.01223(10)
O1 0.0190(4) 0.0387(5) 0.0239(4) 0.0051(3) 0.0031(3) 0.0160(3)
O2 0.0181(4) 0.0384(5) 0.0246(4) 0.0030(3) 0.0041(3) 0.0168(3)
O3 0.0168(4) 0.0276(4) 0.0197(4) 0.0006(3) 0.0013(3) 0.0100(3)
O4 0.0216(4) 0.0368(5) 0.0266(4) 0.0049(3) 0.0062(3) 0.0181(4)
O5 0.0199(4) 0.0296(4) 0.0241(4) 0.0045(3) 0.0033(3) 0.0166(3)
N1 0.0211(4) 0.0305(5) 0.0209(4) 0.0009(4) 0.0023(4) 0.0141(4)
N2 0.0169(4) 0.0280(5) 0.0196(4) 0.0034(4) 0.0031(3) 0.0123(4)
N3 0.0175(4) 0.0292(5) 0.0241(5) 0.0018(4) 0.0031(4) 0.0140(4)
C1 0.0228(5) 0.0229(5) 0.0198(5) 0.0042(4) 0.0051(4) 0.0101(4)
C2 0.0234(5) 0.0277(5) 0.0204(5) 0.0088(4) 0.0043(4) 0.0123(4)
C3 0.0203(5) 0.0284(5) 0.0203(5) 0.0076(4) 0.0039(4) 0.0105(4)
C4 0.0207(5) 0.0230(5) 0.0175(5) 0.0044(4) 0.0037(4) 0.0084(4)
C5 0.0207(5) 0.0257(5) 0.0196(5) 0.0042(4) 0.0018(4) 0.0112(4)
C6 0.0193(5) 0.0277(5) 0.0228(5) 0.0042(4) 0.0032(4) 0.0120(4)
C7 0.0207(5) 0.0240(5) 0.0188(5) 0.0055(4) 0.0036(4) 0.0089(4)
C8 0.0177(5) 0.0224(5) 0.0209(5) 0.0038(4) 0.0041(4) 0.0095(4)
C9 0.0174(5) 0.0221(5) 0.0197(5) 0.0033(4) 0.0031(4) 0.0095(4)
C10 0.0180(5) 0.0220(5) 0.0202(5) 0.0030(4) 0.0036(4) 0.0093(4)
C11 0.0201(5) 0.0216(5) 0.0207(5) 0.0042(4) 0.0041(4) 0.0092(4)
C12 0.0192(5) 0.0226(5) 0.0211(5) 0.0047(4) 0.0031(4) 0.0109(4)
C13 0.0167(5) 0.0259(5) 0.0235(5) -0.0004(4) 0.0006(4) 0.0094(4)
C14 0.0231(6) 0.0460(7) 0.0269(6) -0.0005(5) -0.0011(5) 0.0182(5)
C15 0.0191(5) 0.0225(5) 0.0207(5) 0.0012(4) 0.0016(4) 0.0091(4)
C16 0.0234(5) 0.0373(6) 0.0267(6) 0.0055(5) 0.0040(4) 0.0214(5)
C17 0.0259(6) 0.0401(7) 0.0298(6) 0.0092(5) 0.0035(5) 0.0212(5)
C18 0.0198(5) 0.0288(5) 0.0206(5) 0.0057(4) 0.0054(4) 0.0133(4)
C19 0.0215(5) 0.0256(5) 0.0242(5) 0.0053(4) 0.0071(4) 0.0132(4)
C20 0.0207(5) 0.0282(5) 0.0217(5) 0.0046(4) 0.0046(4) 0.0097(4)
C21 0.0205(5) 0.0330(6) 0.0228(5) 0.0085(4) 0.0061(4) 0.0141(4)
C22 0.0266(6) 0.0283(6) 0.0274(6) 0.0079(4) 0.0069(4) 0.0164(5)
C23 0.0246(5) 0.0253(5) 0.0245(5) 0.0042(4) 0.0038(4) 0.0109(4)
C24 0.0283(6) 0.0398(7) 0.0248(6) 0.0093(5) 0.0040(5) 0.0172(5)
C25 0.0212(5) 0.0237(5) 0.0242(5) 0.0038(4) 0.0031(4) 0.0127(4)
C26 0.0276(6) 0.0261(5) 0.0245(5) 0.0048(4) 0.0069(4) 0.0097(4)
C27 0.0312(6) 0.0238(5) 0.0270(6) 0.0035(5) 0.0012(5) 0.0071(4)
C28 0.0234(5) 0.0244(5) 0.0355(6) 0.0035(4) 0.0018(5) 0.0142(5)
C29 0.0239(5) 0.0307(6) 0.0324(6) 0.0080(5) 0.0082(5) 0.0182(5)
C30 0.0251(5) 0.0282(5) 0.0230(5) 0.0071(4) 0.0045(4) 0.0121(4)
C31 0.0258(6) 0.0355(7) 0.0477(8) -0.0015(5) 0.0004(6) 0.0142(6)

loop_
_atom_type_symbol
_atom_type_description
_atom_type_scat_dispersion_real
_atom_type_scat_dispersion_imag
_atom_type_scat_source
C C 0.0140 0.0070 'International Tables Vol C Tables 4.2.6.8 and 6.1.1.4'
H H 0.0000 0.0000 'International Tables Vol C Tables 4.2.6.8 and 6.1.1.4'
N N 0.0250 0.0140 'International Tables Vol C Tables 4.2.6.8 and 6.1.1.4'
O O 0.0390 0.0250 'International Tables Vol C Tables 4.2.6.8 and 6.1.1.4'
S S 0.2920 0.4250 'International Tables Vol C Tables 4.2.6.8 and 6.1.1.4'

loop_
_geom_angle_atom_site_label_1
_geom_angle_atom_site_label_2
_geom_angle_atom_site_label_3
_geom_angle
C8 S1 C11 90.70(5)
C12 O3 C13 115.11(8)
C15 O5 C16 115.43(8)
C1 N1 C18 119.80(9)
C1 N1 C25 122.19(9)
C25 N1 C18 117.44(9)
C7 N2 H2 121.9(11)
C7 N2 C8 125.56(10)
C8 N2 H2 112.5(11)
H3A N3 H3B 120.2(15)
C11 N3 H3A 119.3(10)
C11 N3 H3B 114.4(11)
C2 C1 N1 120.25(10)
C6 C1 N1 121.47(10)
C6 C1 C2 118.28(10)
C1 C2 H2A 119.6
C3 C2 C1 120.74(10)
C3 C2 H2A 119.6
C2 C3 H3 119.4
C2 C3 C4 121.26(10)
C4 C3 H3 119.4
C3 C4 C5 118.13(10)
C3 C4 C7 117.52(10)
C5 C4 C7 124.35(10)
C4 C5 H5 119.5
C6 C5 C4 121.08(10)
C6 C5 H5 119.5
C1 C6 H6 119.8
C5 C6 C1 120.50(10)
C5 C6 H6 119.8
O1 C7 N2 121.07(10)
O1 C7 C4 123.05(10)
N2 C7 C4 115.86(9)
N2 C8 S1 121.56(8)
C9 C8 S1 113.34(8)
C9 C8 N2 125.00(10)
C8 C9 C10 111.77(9)
C8 C9 C12 118.10(9)
C10 C9 C12 129.18(9)
C9 C10 C15 129.14(9)
C11 C10 C9 111.57(9)
C11 C10 C15 118.22(9)
N3 C11 S1 118.63(8)
N3 C11 C10 128.82(10)
C10 C11 S1 112.55(8)
O2 C12 O3 122.47(10)
O2 C12 C9 123.55(10)
O3 C12 C9 113.85(9)
O3 C13 H13A 110.2
O3 C13 H13B 110.2
O3 C13 C14 107.46(9)
H13A C13 H13B 108.5
C14 C13 H13A 110.2
C14 C13 H13B 110.2
C13 C14 H14A 109.5
C13 C14 H14B 109.5
C13 C14 H14C 109.5
H14A C14 H14B 109.5
H14A C14 H14C 109.5
H14B C14 H14C 109.5
O4 C15 O5 122.48(10)
O4 C15 C10 123.32(10)
O5 C15 C10 114.12(9)
O5 C16 H16A 110.2
O5 C16 H16B 110.2
O5 C16 C17 107.42(9)
H16A C16 H16B 108.5
C17 C16 H16A 110.2
C17 C16 H16B 110.2
C16 C17 H17A 109.5
C16 C17 H17B 109.5
C16 C17 H17C 109.5
H17A C17 H17B 109.5
H17A C17 H17C 109.5
H17B C17 H17C 109.5
C19 C18 N1 120.52(10)
C19 C18 C23 119.47(10)
C23 C18 N1 120.01(10)
C18 C19 H19 120.0
C18 C19 C20 120.00(10)
C20 C19 H19 120.0
C19 C20 H20 119.5
C21 C20 C19 121.05(10)
C21 C20 H20 119.5
C20 C21 C24 121.84(11)
C22 C21 C20 118.02(10)
C22 C21 C24 120.13(10)
C21 C22 H22 119.3
C23 C22 C21 121.46(10)
C23 C22 H22 119.3
C18 C23 H23 120.0
C22 C23 C18 119.95(11)
C22 C23 H23 120.0
C21 C24 H24A 109.5
C21 C24 H24B 109.5
C21 C24 H24C 109.5
H24A C24 H24B 109.5
H24A C24 H24C 109.5
H24B C24 H24C 109.5
C26 C25 N1 122.05(10)
C26 C25 C30 118.80(10)
C30 C25 N1 119.09(10)
C25 C26 H26 120.0
C27 C26 C25 120.10(11)
C27 C26 H26 120.0
C26 C27 H27 119.3
C26 C27 C28 121.43(11)
C28 C27 H27 119.3
C27 C28 C31 121.27(12)
C29 C28 C27 117.78(11)
C29 C28 C31 120.94(12)
C28 C29 H29 119.2
C30 C29 C28 121.52(11)
C30 C29 H29 119.2
C25 C30 H30 119.8
C29 C30 C25 120.31(11)
C29 C30 H30 119.8
C28 C31 H31A 109.5
C28 C31 H31B 109.5
C28 C31 H31C 109.5
H31A C31 H31B 109.5
H31A C31 H31C 109.5
H31B C31 H31C 109.5

loop_
_geom_bond_atom_site_label_1
_geom_bond_atom_site_label_2
_geom_bond_distance
S1 C8 1.7344(11)
S1 C11 1.7448(11)
O1 C7 1.2315(13)
O2 C12 1.2221(13)
O3 C12 1.3362(13)
O3 C13 1.4548(12)
O4 C15 1.2250(14)
O5 C15 1.3416(13)
O5 C16 1.4541(12)
N1 C1 1.4054(13)
N1 C18 1.4309(13)
N1 C25 1.4254(14)
N2 H2 0.850(17)
N2 C7 1.3644(13)
N2 C8 1.3829(13)
N3 H3A 0.883(17)
N3 H3B 0.810(17)
N3 C11 1.3529(14)
C1 C2 1.4033(15)
C1 C6 1.4029(15)
C2 H2A 0.9500
C2 C3 1.3799(15)
C3 H3 0.9500
C3 C4 1.3970(15)
C4 C5 1.3978(15)
C4 C7 1.4843(14)
C5 H5 0.9500
C5 C6 1.3885(15)
C6 H6 0.9500
C8 C9 1.3767(14)
C9 C10 1.4527(14)
C9 C12 1.4741(14)
C10 C11 1.3902(15)
C10 C15 1.4647(14)
C13 H13A 0.9900
C13 H13B 0.9900
C13 C14 1.5025(16)
C14 H14A 0.9800
C14 H14B 0.9800
C14 H14C 0.9800
C16 H16A 0.9900
C16 H16B 0.9900
C16 C17 1.5093(17)
C17 H17A 0.9800
C17 H17B 0.9800
C17 H17C 0.9800
C18 C19 1.3904(16)
C18 C23 1.3970(15)
C19 H19 0.9500
C19 C20 1.3977(15)
C20 H20 0.9500
C20 C21 1.3970(16)
C21 C22 1.3955(17)
C21 C24 1.5114(15)
C22 H22 0.9500
C22 C23 1.3881(16)
C23 H23 0.9500
C24 H24A 0.9800
C24 H24B 0.9800
C24 H24C 0.9800
C25 C26 1.3951(16)
C25 C30 1.3959(16)
C26 H26 0.9500
C26 C27 1.3921(17)
C27 H27 0.9500
C27 C28 1.3923(18)
C28 C29 1.3920(18)
C28 C31 1.5110(17)
C29 H29 0.9500
C29 C30 1.3854(16)
C30 H30 0.9500
C31 H31A 0.9800
C31 H31B 0.9800
C31 H31C 0.9800

loop_
_geom_hbond_atom_site_label_D
_geom_hbond_atom_site_label_H
_geom_hbond_atom_site_label_A
_geom_hbond_site_symmetry_A
_geom_hbond_distance_DH
_geom_hbond_distance_HA
_geom_hbond_distance_DA
_geom_hbond_angle_DHA
_geom_hbond_publ_flag
N2 H2 O2 . 0.850(17) 1.958(17) 2.6501(12) 137.8(15) yes
N3 H3A O1 2_456 0.883(17) 2.154(17) 3.0316(13) 172.5(14) yes
N3 H3B O4 . 0.810(17) 2.156(16) 2.7656(13) 132.2(14) yes

loop_
_geom_torsion_atom_site_label_1
_geom_torsion_atom_site_label_2
_geom_torsion_atom_site_label_3
_geom_torsion_atom_site_label_4
_geom_torsion
S1 C8 C9 C10 2.92(12)
S1 C8 C9 C12 -166.93(8)
N1 C1 C2 C3 -179.59(10)
N1 C1 C6 C5 179.10(10)
N1 C18 C19 C20 179.76(10)
N1 C18 C23 C22 178.36(10)
N1 C25 C26 C27 -178.50(10)
N1 C25 C30 C29 176.33(10)
N2 C8 C9 C10 179.21(10)
N2 C8 C9 C12 9.36(16)
C1 N1 C18 C19 -52.46(15)
C1 N1 C18 C23 128.71(12)
C1 N1 C25 C26 -33.06(16)
C1 N1 C25 C30 149.85(11)
C1 C2 C3 C4 0.17(17)
C2 C1 C6 C5 -1.21(17)
C2 C3 C4 C5 -0.57(17)
C2 C3 C4 C7 178.97(10)
C3 C4 C5 C6 0.07(17)
C3 C4 C7 O1 11.30(17)
C3 C4 C7 N2 -167.26(10)
C4 C5 C6 C1 0.83(17)
C5 C4 C7 O1 -169.20(11)
C5 C4 C7 N2 12.25(16)
C6 C1 C2 C3 0.71(17)
C7 N2 C8 S1 -1.59(16)
C7 N2 C8 C9 -177.59(11)
C7 C4 C5 C6 -179.43(10)
C8 S1 C11 N3 -179.24(9)
C8 S1 C11 C10 -0.12(9)
C8 N2 C7 O1 1.16(18)
C8 N2 C7 C4 179.75(10)
C8 C9 C10 C11 -2.98(14)
C8 C9 C10 C15 164.77(11)
C8 C9 C12 O2 -20.79(16)
C8 C9 C12 O3 155.21(10)
C9 C10 C11 S1 1.75(12)
C9 C10 C11 N3 -179.24(11)
C9 C10 C15 O4 167.14(11)
C9 C10 C15 O5 -15.98(16)
C10 C9 C12 O2 171.40(11)
C10 C9 C12 O3 -12.61(16)
C11 S1 C8 N2 -178.08(9)
C11 S1 C8 C9 -1.65(9)
C11 C10 C15 O4 -25.80(17)
C11 C10 C15 O5 151.08(10)
C12 O3 C13 C14 -171.23(10)
C12 C9 C10 C11 165.45(11)
C12 C9 C10 C15 -26.80(19)
C13 O3 C12 O2 -3.21(15)
C13 O3 C12 C9 -179.25(9)
C15 O5 C16 C17 170.77(10)
C15 C10 C11 S1 -167.48(8)
C15 C10 C11 N3 11.52(18)
C16 O5 C15 O4 -2.93(15)
C16 O5 C15 C10 -179.84(9)
C18 N1 C1 C2 -22.84(16)
C18 N1 C1 C6 156.86(11)
C18 N1 C25 C26 138.27(11)
C18 N1 C25 C30 -38.82(15)
C18 C19 C20 C21 2.63(17)
C19 C18 C23 C22 -0.49(17)
C19 C20 C21 C22 -1.89(17)
C19 C20 C21 C24 176.92(10)
C20 C21 C22 C23 -0.03(17)
C21 C22 C23 C18 1.21(18)
C23 C18 C19 C20 -1.40(16)
C24 C21 C22 C23 -178.86(11)
C25 N1 C1 C2 148.29(11)
C25 N1 C1 C6 -32.02(16)
C25 N1 C18 C19 135.99(11)
C25 N1 C18 C23 -42.84(15)
C25 C26 C27 C28 2.25(18)
C26 C25 C30 C29 -0.85(17)
C26 C27 C28 C29 -0.79(18)
C26 C27 C28 C31 -179.45(11)
C27 C28 C29 C30 -1.51(17)
C28 C29 C30 C25 2.35(18)
C30 C25 C26 C27 -1.40(17)
C31 C28 C29 C30 177.16(11)

_cod_database_fobs_code 2242898
